data_1532921
loop_
_publ_author_name
'Morgan, P.E.D.'
'Carroll, P.J.'

_publ_section_title
;
 The crystal structures of Ce Si O2 N and La Si O2 N
;
_journal_name_full 'Journal of Materials Science'
_journal_page_first 2343
_journal_page_last 2344
_journal_volume 12
_journal_year 1977
_chemical_formula_sum 'Ce N O2 Si'
_chemical_name_systematic 'Ce Si O2 N'
_space_group_IT_number 188
_symmetry_space_group_name_Hall 'P -6c 2'
_symmetry_space_group_name_H-M 'P -6 c 2'
_cell_angle_alpha 90
_cell_angle_beta 90
_cell_angle_gamma 120
_cell_formula_units_Z 6
_cell_length_a 7.256
_cell_length_b 7.256
_cell_length_c 9.459
_cell_volume 431.291
_citation_journal_id_ASTM JMTSAS
_cod_data_source_file Morgan_JMTSAS_1977_204.cif
_cod_data_source_block Ce1N1O2Si1
_cod_original_formula_sum 'Ce1 N1 O2 Si1'
_cod_database_code 1532921

loop_
_symmetry_equiv_pos_as_xyz
x,y,z
-x+y,-x,-z+1/2
-y,x-y,z
x,y,-z+1/2
-x+y,-x,z
-y,x-y,-z+1/2
-y,-x,-z
-x+y,y,z+1/2
x,x-y,-z
-y,-x,z+1/2
-x+y,y,-z
x,x-y,z+1/2

loop_
_atom_site_label
_atom_site_type_symbol
_atom_site_fract_x
_atom_site_fract_y
_atom_site_fract_z
_atom_site_occupancy
_atom_site_U_iso_or_equiv
O1 O-2 0.666 0.015 0.082 1 0.0
Ce3 Ce+3 0.6667 0.3333 0 1 0.0
Ce2 Ce+3 0.3333 0.6667 0 1 0.0
Si1 Si+4 0.666 0.935 0.25 1 0.0
Ce1 Ce+3 0 0 0 1 0.0
N1 N-3 0.666 0.643 0.25 1 0.0
